data_2100448
loop_
_publ_author_name
'Barnett, Sarah A.'
'Broder, Charlotte K.'
'Shankland, Kenneth'
'David, Bill I. F.'
'Ibberson, Richard'
'Tocher, Derek A.'

_publ_section_title
;
 Single-crystal X-ray and neutron powder diffraction investigation of
 the phase transition in tetrachlorobenzene
;
_journal_coeditor_code SO5001
_journal_date_accepted 2005-12-15
_journal_date_recd_electronic 2005-10-19
_journal_issue 2
_journal_name_full 'Acta Crystallographica Section B'
_journal_page_first 287
_journal_page_last 295
_journal_paper_category FA
_journal_paper_doi 10.1107/S0108768105042102
_journal_volume 62
_journal_year 2006
_chemical_formula_moiety 'C6 Cl4 D2'
_chemical_formula_structural 'C6 D2 Cl4'
_chemical_formula_sum 'C6 Cl4 D2'
_chemical_formula_weight 217.88
_chemical_name_common '1,2,4,5-tetrachlorobenzene - alpha polymorph'
_chemical_name_systematic
;
1,2,4,5-tetrachlorobenzene
;
_space_group_IT_number 2
_symmetry_cell_setting triclinic
_symmetry_space_group_name_Hall '-P 1'
_symmetry_space_group_name_H-M 'P -1'
_cell_angle_alpha 92.4066(4)
_cell_angle_beta 98.6978(6)
_cell_angle_gamma 97.5893(6)
_cell_formula_units_Z 2
_cell_length_a 3.76062(4)
_cell_length_b 10.58794(5)
_cell_length_c 9.44562(3)
_cell_measurement_reflns_used 1976
_cell_measurement_temperature 2.0(10)
_cell_volume 367.779(5)
_computing_data_collection 'custom ISIS software'
_computing_data_reduction 'custom ISIS software'
_computing_structure_refinement 'Topas v3.1 (Coehlo, 2003)'
_diffrn_ambient_temperature 2.0(10)
_diffrn_measurement_device_type 'HRPD, ISIS'
_diffrn_radiation_probe neutron
_diffrn_radiation_type Neutron
_diffrn_reflns_limit_h_max 5
_diffrn_reflns_limit_h_min 0
_diffrn_reflns_limit_k_max 14
_diffrn_reflns_limit_k_min -14
_diffrn_reflns_limit_l_max 12
_diffrn_reflns_limit_l_min -13
_diffrn_reflns_number 1976
_exptl_absorpt_coefficient_mu 0.051
_exptl_absorpt_correction_type empirical
_exptl_absorpt_process_details
;
Mu = 0.51cm^-1^ at 1.8\A
calculated using custom ISIS software program Arial Mucalc
;
_exptl_crystal_density_method 'not measured'
_refine_ls_extinction_method none
_refine_ls_goodness_of_fit_all 1.317
_refine_ls_hydrogen_treatment refxyz
_refine_ls_matrix_type sparse
_refine_ls_number_constraints 2
_refine_ls_number_parameters 58
_refine_ls_number_restraints 22
_refine_ls_shift/su_max 0.001
_refine_ls_weighting_scheme sigma
_cod_data_source_file so5001.cif
_cod_data_source_block tcb_alpha_2K_neutron_powder
_cod_depositor_comments
;
The following automatic conversions were performed:
'_symmetry_cell_setting' value 'Triclinic' changed to 'triclinic'
according to '/home/saulius/struct/CIF-dictionaries/cif_core.dic'
dictionary named 'cif_core.dic' version 2.4.1 from 2010-06-29.

Automatic conversion script
Id: cif_fix_enum 1527 2010-12-29 10:47:43Z saulius 

The following automatic conversions were performed:

'_symmetry_cell_setting' value 'Triclinic' changed to 'triclinic'
according to /home/saulius/struct/CIF-dictionaries/cif_core.dic
dictionary named 'cif_core.dic' version 2.4.1 from 2010-06-29.

Automatic conversion script
Id: cif_fix_values 1715 2011-07-08 13:25:40Z adriana 
;
_cod_original_sg_symbol_Hall P-1
_cod_original_sg_symbol_H-M P-1
_cod_database_code 2100448

loop_
_symmetry_equiv_pos_site_id
_symmetry_equiv_pos_as_xyz
1 x,y,z
2 -x,-y,-z

loop_
_atom_site_type_symbol
_atom_site_label
_atom_site_fract_x
_atom_site_fract_y
_atom_site_fract_z
_atom_site_U_iso_or_equiv
_atom_site_adp_type
_atom_site_calc_flag
_atom_site_occupancy
C C1 0.0819(6) 0.46665(11) 0.36555(11) 0.49(4) Biso d 1
C C2 0.0149(6) 0.37293(17) 0.46264(13) 0.49(4) Biso d 1
C C3 0.0658(8) 0.59351(18) 0.40366(12) 0.49(4) Biso d 1
Cl Cl1 0.1732(6) 0.42510(12) 0.19717(13) 0.64(4) Biso d 1
Cl Cl2 0.0503(6) 0.21436(13) 0.42054(14) 0.64(4) Biso d 1
D H3 0.1049(9) 0.66473(18) 0.32719(16) 1.30(5) Biso d 1
C C4 0.4355(6) -0.02858(11) 0.13704(11) 0.49(4) Biso d 1
C C5 0.5085(7) -0.12310(17) 0.04347(13) 0.49(4) Biso d 1
C C6 0.4161(8) 0.09291(18) 0.09251(12) 0.49(4) Biso d 1
Cl Cl4 0.3446(6) -0.06415(12) 0.30578(13) 0.64(4) Biso d 1
Cl Cl5 0.5353(6) -0.27670(13) 0.09664(14) 0.64(4) Biso d 1
D H6 0.3596(9) 0.16730(17) 0.16542(19) 1.30(5) Biso d 1

loop_
_atom_type_symbol
_atom_type_description
_atom_type_scat_dispersion_real
_atom_type_scat_dispersion_imag
_atom_type_scat_source
C C 0.0000 0.0000 'International Tables Vol C Tables 4.2.6.8 and 6.1.1.4'
H H 0.0000 0.0000 'International Tables Vol C Tables 4.2.6.8 and 6.1.1.4'
Cl Cl 0.0000 0.0000 'International Tables Vol C Tables 4.2.6.8 and 6.1.1.4'

loop_
_geom_angle_atom_site_label_1
_geom_angle_atom_site_label_2
_geom_angle_atom_site_label_3
_geom_angle_site_symmetry_3
_geom_angle
Cl1 C1 C2 . 120.63(11)
Cl1 C1 C3 . 119.63(11)
C2 C1 C3 . 119.72(13)
Cl2 C2 C1 . 120.70(12)
Cl2 C2 C3 2_566 118.87(14)
C1 C2 C3 2_566 120.37(16)
C1 C3 C2 2_566 119.90(15)
C1 C3 H3 . 119.62(17)
H3 C3 C2 2_566 120.4(2)
Cl4 C4 C5 . 120.47(11)
Cl4 C4 C6 . 119.54(12)
C5 C4 C6 . 119.91(12)
Cl5 C5 C4 . 120.92(11)
Cl5 C5 C6 2_655 119.05(15)
C4 C5 C6 2_655 119.91(16)
C4 C6 C5 2_655 120.07(17)
C4 C6 H6 . 120.19(16)
H6 C6 C5 2_655 119.62(19)

loop_
_geom_bond_atom_site_label_1
_geom_bond_atom_site_label_2
_geom_bond_site_symmetry_2
_geom_bond_distance
Cl1 C1 . 1.728(2)
Cl2 C2 . 1.736(2)
C1 C2 . 1.403(2)
C1 C3 . 1.387(2)
C2 C3 2_566 1.386(2)
C3 H3 . 1.077(2)
Cl4 C4 . 1.726(2)
Cl5 C5 . 1.733(2)
C4 C5 . 1.389(2)
C4 C6 . 1.378(2)
C5 C6 2_655 1.398(2)
C6 H6 . 1.088(3)

loop_
_geom_torsion_atom_site_label_1
_geom_torsion_atom_site_label_2
_geom_torsion_atom_site_label_3
_geom_torsion_atom_site_label_4
_geom_torsion_site_symmetry_3
_geom_torsion_site_symmetry_4
_geom_torsion
Cl1 C1 C2 Cl2 . . 4.1(3)
Cl1 C1 C2 C3 . 2_566 -178.6(2)
C3 C1 C2 Cl2 . . -177.5(2)
C3 C1 C2 C3 . 2_566 -0.2(3)
Cl1 C1 C3 C2 . 2_566 178.6(2)
C2 C1 C3 C2 . 2_566 0.2(4)
Cl2 C2 C3 C1 2_566 2_566 177.6(2)
C1 C2 C3 C1 2_566 2_566 0.2(4)
Cl1 C1 C3 H3 . . 1.3(4)
C2 C1 C3 H3 . . -177.1(3)
Cl2 C2 C3 H3 2_566 2_566 0.2(4)
C1 C2 C3 H3 2_566 2_566 -177.1(3)
Cl4 C4 C5 Cl5 . . -3.6(3)
Cl4 C4 C5 C6 . 2_655 -179.6(2)
C6 C4 C5 Cl5 . . 179.9(2)
C6 C4 C5 C6 . 2_655 3.9(3)
Cl4 C4 C6 C5 . 2_655 179.6(2)
C5 C4 C6 C5 . 2_655 -3.9(4)
Cl5 C5 C6 C4 2_655 2_655 -180.0(2)
C4 C5 C6 C4 2_655 2_655 -3.9(4)
Cl4 C4 C6 H6 . . 3.6(4)
C5 C4 C6 H6 . . -179.9(3)
Cl5 C5 C6 H6 2_655 2_655 4.0(4)
C4 C5 C6 H6 2_655 2_655 -179.9(3)
